data_7243401
loop_
_publ_author_name
'Asressu, Kesatebrhan Haile'
'Chan, Chieh-Kai'
'Wang, Cheng-Chung'

_publ_section_title
;
 TMSOTf-catalyzed synthesis of trisubstituted imidazoles using
 hexamethyldisilazane as a nitrogen source under neat and microwave
 irradiation conditions
;
_journal_issue 45
_journal_name_full 'RSC Advances'
_journal_page_first 28061
_journal_page_last 28071
_journal_paper_doi 10.1039/D1RA05802A
_journal_volume 11
_journal_year 2021
_chemical_absolute_configuration ad
_chemical_formula_moiety 'C19 H14 N2 O'
_chemical_formula_sum 'C19 H14 N2 O'
_chemical_formula_weight 286.32
_space_group_crystal_system orthorhombic
_space_group_IT_number 33
_space_group_name_Hall 'P 2c -2n'
_space_group_name_H-M_alt 'P n a 21'
_atom_sites_solution_hydrogens mixed
_audit_creation_method SHELXL-2018/3
_audit_update_record
;
2021-05-06 deposited with the CCDC.	2021-08-12 downloaded from the CCDC.
;
_cell_angle_alpha 90
_cell_angle_beta 90
_cell_angle_gamma 90
_cell_formula_units_Z 8
_cell_length_a 8.9585(4)
_cell_length_b 11.3947(5)
_cell_length_c 28.7859(13)
_cell_measurement_reflns_used 3336
_cell_measurement_temperature 100.0(2)
_cell_measurement_theta_max 62.85
_cell_measurement_theta_min 3.07
_cell_volume 2938.4(2)
_computing_cell_refinement 'SAINT V8.40A (Bruker Nano, Inc., 2019)'
_computing_data_collection 'Bruker Instrument Service v2012.12.0.3'
_computing_data_reduction 'SAINT V8.40A (Bruker Nano, Inc., 2019)'
_computing_molecular_graphics 'shelXle (C.B. Huebschle, rev 958)'
_computing_publication_material 'WinGX publication routines (Farrugia, 2014)'
_computing_structure_refinement 'SHELXL-2018/3 (Sheldrick, 2018)'
_computing_structure_solution 'SHELXT 2014/5 (Sheldrick, 2014)'
_diffrn_ambient_temperature 100.0(2)
_diffrn_measured_fraction_theta_full 0.997
_diffrn_measured_fraction_theta_max 0.996
_diffrn_measurement_device_type 'Bruker APEX-II CCD'
_diffrn_measurement_method '\f and \w scans'
_diffrn_radiation_type CuK\a
_diffrn_radiation_wavelength 1.54178
_diffrn_reflns_av_R_equivalents 0.1401
_diffrn_reflns_av_unetI/netI 0.1014
_diffrn_reflns_Laue_measured_fraction_full 0.997
_diffrn_reflns_Laue_measured_fraction_max 0.996
_diffrn_reflns_limit_h_max 9
_diffrn_reflns_limit_h_min -10
_diffrn_reflns_limit_k_max 13
_diffrn_reflns_limit_k_min -13
_diffrn_reflns_limit_l_max 34
_diffrn_reflns_limit_l_min -33
_diffrn_reflns_number 27891
_diffrn_reflns_point_group_measured_fraction_full 0.987
_diffrn_reflns_point_group_measured_fraction_max 0.987
_diffrn_reflns_theta_full 66.595
_diffrn_reflns_theta_max 66.595
_diffrn_reflns_theta_min 3.070
_exptl_absorpt_coefficient_mu 0.644
_exptl_absorpt_correction_T_max 0.9621
_exptl_absorpt_correction_T_min 0.9329
_exptl_absorpt_correction_type multi-scan
_exptl_absorpt_process_details 'Bruker SADABS, 1996'
_exptl_crystal_colour colourless
_exptl_crystal_density_diffrn 1.294
_exptl_crystal_density_meas ?
_exptl_crystal_density_method 'not measured'
_exptl_crystal_description niddle
_exptl_crystal_F_000 1200
_exptl_crystal_size_max 0.320
_exptl_crystal_size_mid 0.090
_exptl_crystal_size_min 0.060
_refine_diff_density_max 0.550
_refine_diff_density_min -0.323
_refine_diff_density_rms 0.089
_refine_ls_abs_structure_details
;
 Flack x determined using 1214 quotients [(I+)-(I-)]/[(I+)+(I-)]
 (Parsons, Flack and Wagner, Acta Cryst. B69 (2013) 249-259).
;
_refine_ls_abs_structure_Flack 0.1(4)
_refine_ls_extinction_method none
_refine_ls_goodness_of_fit_ref 1.017
_refine_ls_hydrogen_treatment mixed
_refine_ls_matrix_type full
_refine_ls_number_parameters 403
_refine_ls_number_reflns 5125
_refine_ls_number_restraints 1
_refine_ls_restrained_S_all 1.017
_refine_ls_R_factor_all 0.1249
_refine_ls_R_factor_gt 0.0871
_refine_ls_shift/su_max 0.001
_refine_ls_shift/su_mean 0.000
_refine_ls_structure_factor_coef Fsqd
_refine_ls_weighting_details 'w=1/[\s^2^(Fo^2^)+(0.1560P)^2^] where P=(Fo^2^+2Fc^2^)/3'
_refine_ls_weighting_scheme calc
_refine_ls_wR_factor_gt 0.2137
_refine_ls_wR_factor_ref 0.2411
_reflns_Friedel_coverage 0.938
_reflns_Friedel_fraction_full 0.976
_reflns_Friedel_fraction_max 0.976
_reflns_number_gt 3518
_reflns_number_total 5125
_reflns_threshold_expression 'I > 2\s(I)'
_cod_data_source_file d1ra05802a2.cif
_cod_data_source_block i18117
_cod_depositor_comments
;
The following automatic conversions were performed:

data item '_exptl_crystal_density_meas' value 'none' was changed to
'?' -- the value is perceived as not measured.

Automatic conversion script
Id: cif_fix_values 7556 2019-12-06 15:28:31Z antanas 

2024-11-08
Z value and formula fixed to values more according to usual
chemical conventions.                 miguel
;
_cod_original_formula_sum 'C38 H28 N4 O2'
_cod_original_formula_weight 572.64
_cod_original_formula_moiety 'C38 H28 N4 O2'
_cod_original_formula_units_Z 4
_cod_database_code 7243401
_shelx_shelxl_version_number 2018/3
_shelx_space_group_comment
;
The symmetry employed for this shelxl refinement is uniquely defined
by the following loop, which should always be used as a source of
symmetry information in preference to the above space-group names.
They are only intended as comments.
;
_shelx_estimated_absorpt_t_min 0.820
_shelx_estimated_absorpt_t_max 0.962

loop_
_space_group_symop_operation_xyz
'x, y, z'
'-x, -y, z+1/2'
'x+1/2, -y+1/2, z'
'-x+1/2, y+1/2, z+1/2'

loop_
_atom_site_label
_atom_site_type_symbol
_atom_site_fract_x
_atom_site_fract_y
_atom_site_fract_z
_atom_site_U_iso_or_equiv
_atom_site_adp_type
_atom_site_occupancy
_atom_site_site_symmetry_order
_atom_site_calc_flag
_atom_site_refinement_flags_posn
_atom_site_refinement_flags_adp
_atom_site_refinement_flags_occupancy
_atom_site_disorder_assembly
_atom_site_disorder_group
O1 O 0.1603(7) 0.3907(5) 0.5150(2) 0.0362(15) Uani 1 1 d . . . . .
O2 O 0.5472(7) 0.6077(5) 0.4919(2) 0.0404(16) Uani 1 1 d . . . . .
N1 N 0.3283(8) 0.1445(6) 0.5762(2) 0.0279(16) Uani 1 1 d . . . . .
N2 N 0.1123(9) 0.2322(6) 0.5888(3) 0.0278(16) Uani 1 1 d . . . . .
H2 H 0.034(10) 0.282(8) 0.584(3) 0.033 Uiso 1 1 d . U . . .
N3 N 0.3780(9) 0.8541(7) 0.4306(2) 0.0341(18) Uani 1 1 d . . . . .
N4 N 0.5962(9) 0.7675(7) 0.4171(3) 0.0337(18) Uani 1 1 d . . . . .
H4 H 0.679(12) 0.722(9) 0.419(4) 0.040 Uiso 1 1 d . U . . .
C1 C 0.2351(10) 0.2299(8) 0.5627(3) 0.033(2) Uani 1 1 d . . . . .
C2 C 0.2570(9) 0.0889(7) 0.6133(3) 0.0254(18) Uani 1 1 d . . . . .
C3 C 0.1206(10) 0.1447(8) 0.6209(3) 0.0284(19) Uani 1 1 d . . . . .
C4 C 0.2628(10) 0.3023(7) 0.5219(3) 0.031(2) Uani 1 1 d . . . . .
C5 C 0.3612(11) 0.2976(9) 0.4877(3) 0.038(2) Uani 1 1 d . . . . .
H5 H 0.441158 0.243442 0.484441 0.046 Uiso 1 1 calc R U . . .
C6 C 0.3227(12) 0.3909(10) 0.4564(4) 0.046(3) Uani 1 1 d . . . . .
H6 H 0.373392 0.411609 0.428622 0.055 Uiso 1 1 calc R U . . .
C7 C 0.2011(11) 0.4432(9) 0.4741(4) 0.042(2) Uani 1 1 d . . . . .
H7 H 0.150509 0.507504 0.460168 0.051 Uiso 1 1 calc R U . . .
C8 C 0.3310(10) -0.0078(7) 0.6384(3) 0.031(2) Uani 1 1 d . . . . .
C9 C 0.4331(10) -0.0788(8) 0.6145(3) 0.034(2) Uani 1 1 d . . . . .
H9 H 0.454334 -0.064115 0.582723 0.041 Uiso 1 1 calc R U . . .
C10 C 0.5026(10) -0.1699(8) 0.6372(3) 0.036(2) Uani 1 1 d . . . . .
H10 H 0.570165 -0.218729 0.620664 0.043 Uiso 1 1 calc R U . . .
C11 C 0.4757(11) -0.1918(8) 0.6840(4) 0.042(2) Uani 1 1 d . . . . .
H11 H 0.525317 -0.254115 0.699499 0.051 Uiso 1 1 calc R U . . .
C12 C 0.3749(11) -0.1208(8) 0.7076(4) 0.040(2) Uani 1 1 d . . . . .
H12 H 0.355532 -0.134798 0.739557 0.048 Uiso 1 1 calc R U . . .
C13 C 0.3035(11) -0.0311(8) 0.6852(3) 0.031(2) Uani 1 1 d . . . . .
H13 H 0.234096 0.015989 0.701829 0.038 Uiso 1 1 calc R U . . .
C14 C -0.0041(9) 0.1206(8) 0.6522(3) 0.0287(19) Uani 1 1 d . . . . .
C15 C -0.0585(10) 0.0058(8) 0.6587(4) 0.033(2) Uani 1 1 d . . . . .
H15 H -0.010220 -0.057905 0.643695 0.040 Uiso 1 1 calc R U . . .
C16 C -0.1799(10) -0.0154(9) 0.6864(3) 0.035(2) Uani 1 1 d . . . . .
H16 H -0.212003 -0.093805 0.691593 0.042 Uiso 1 1 calc R U . . .
C17 C -0.2559(11) 0.0768(8) 0.7068(4) 0.041(2) Uani 1 1 d . . . . .
H17 H -0.344357 0.062232 0.724039 0.049 Uiso 1 1 calc R U . . .
C18 C -0.2030(10) 0.1905(8) 0.7021(3) 0.034(2) Uani 1 1 d . . . . .
H18 H -0.251354 0.253277 0.717769 0.040 Uiso 1 1 calc R U . . .
C19 C -0.0789(9) 0.2123(8) 0.6744(3) 0.0293(19) Uani 1 1 d . . . . .
H19 H -0.044577 0.290546 0.670602 0.035 Uiso 1 1 calc R U . . .
C20 C 0.4720(10) 0.7714(7) 0.4443(3) 0.0294(19) Uani 1 1 d . . . . .
C21 C 0.4469(10) 0.9092(7) 0.3940(3) 0.030(2) Uani 1 1 d . . . . .
C22 C 0.5837(9) 0.8569(7) 0.3850(3) 0.0283(19) Uani 1 1 d . . . . .
C23 C 0.4481(10) 0.6968(8) 0.4840(3) 0.033(2) Uani 1 1 d . . . . .
C24 C 0.3439(11) 0.6995(9) 0.5188(3) 0.039(2) Uani 1 1 d . . . . .
H24 H 0.261734 0.751784 0.521284 0.047 Uiso 1 1 calc R U . . .
C25 C 0.3831(12) 0.6079(10) 0.5505(4) 0.046(3) Uani 1 1 d . . . . .
H25 H 0.334121 0.588892 0.578813 0.055 Uiso 1 1 calc R U . . .
C26 C 0.5028(12) 0.5545(8) 0.5324(3) 0.039(2) Uani 1 1 d . . . . .
H26 H 0.550811 0.488354 0.545766 0.047 Uiso 1 1 calc R U . . .
C27 C 0.3673(10) 1.0069(8) 0.3712(3) 0.032(2) Uani 1 1 d . . . . .
C28 C 0.2642(11) 1.0714(8) 0.3959(4) 0.038(2) Uani 1 1 d . . . . .
H28 H 0.248434 1.052784 0.427687 0.046 Uiso 1 1 calc R U . . .
C29 C 0.1827(11) 1.1622(8) 0.3764(3) 0.041(2) Uani 1 1 d . . . . .
H29 H 0.112788 1.205459 0.394365 0.049 Uiso 1 1 calc R U . . .
C30 C 0.2067(11) 1.1889(9) 0.3286(3) 0.039(2) Uani 1 1 d . . . . .
H30 H 0.150885 1.249584 0.314121 0.047 Uiso 1 1 calc R U . . .
C31 C 0.3109(10) 1.1268(8) 0.3036(3) 0.032(2) Uani 1 1 d . . . . .
H31 H 0.328650 1.145769 0.271898 0.039 Uiso 1 1 calc R U . . .
C32 C 0.3911(11) 1.0352(8) 0.3247(3) 0.032(2) Uani 1 1 d . . . . .
H32 H 0.462297 0.992250 0.307155 0.039 Uiso 1 1 calc R U . . .
C33 C 0.7041(10) 0.8817(8) 0.3516(3) 0.031(2) Uani 1 1 d . . . . .
C34 C 0.7492(10) 0.9985(8) 0.3427(3) 0.034(2) Uani 1 1 d . . . . .
H34 H 0.698257 1.062043 0.356967 0.040 Uiso 1 1 calc R U . . .
C35 C 0.8664(11) 1.0196(9) 0.3134(3) 0.036(2) Uani 1 1 d . . . . .
H35 H 0.895321 1.098286 0.307179 0.043 Uiso 1 1 calc R U . . .
C36 C 0.9441(11) 0.9280(9) 0.2925(3) 0.041(2) Uani 1 1 d . . . . .
H36 H 1.026634 0.943394 0.272672 0.049 Uiso 1 1 calc R U . . .
C37 C 0.8983(11) 0.8128(8) 0.3011(3) 0.035(2) Uani 1 1 d . . . . .
H37 H 0.949962 0.749466 0.286954 0.042 Uiso 1 1 calc R U . . .
C38 C 0.7807(10) 0.7904(8) 0.3296(3) 0.035(2) Uani 1 1 d . . . . .
H38 H 0.750170 0.711579 0.334707 0.042 Uiso 1 1 calc R U . . .

loop_
_atom_site_aniso_label
_atom_site_aniso_U_11
_atom_site_aniso_U_22
_atom_site_aniso_U_33
_atom_site_aniso_U_23
_atom_site_aniso_U_13
_atom_site_aniso_U_12
O1 0.033(3) 0.034(3) 0.041(4) 0.013(3) -0.002(3) 0.002(3)
O2 0.046(4) 0.036(4) 0.040(4) 0.007(3) 0.000(3) -0.002(3)
N1 0.030(4) 0.025(4) 0.029(4) 0.007(3) -0.002(3) 0.001(3)
N2 0.030(4) 0.022(4) 0.031(4) 0.004(3) -0.001(3) 0.003(3)
N3 0.038(5) 0.033(4) 0.032(4) 0.000(3) -0.001(3) -0.008(3)
N4 0.042(5) 0.029(4) 0.031(4) -0.004(3) -0.003(4) -0.003(3)
C1 0.037(5) 0.027(5) 0.034(5) 0.009(4) -0.003(4) -0.007(4)
C2 0.018(4) 0.029(4) 0.029(5) 0.002(4) -0.005(3) -0.004(3)
C3 0.035(5) 0.027(4) 0.024(4) -0.003(4) 0.000(4) -0.003(4)
C4 0.036(5) 0.026(5) 0.031(5) 0.006(4) -0.002(4) 0.002(4)
C5 0.041(5) 0.041(6) 0.032(5) 0.003(4) 0.011(4) 0.000(4)
C6 0.047(6) 0.053(6) 0.037(5) 0.017(5) -0.006(5) -0.010(5)
C7 0.040(6) 0.039(6) 0.048(6) 0.021(5) -0.002(5) -0.004(4)
C8 0.029(5) 0.023(5) 0.041(5) 0.005(4) -0.001(4) -0.007(3)
C9 0.036(5) 0.028(5) 0.038(5) -0.002(4) 0.003(4) 0.003(4)
C10 0.033(5) 0.031(5) 0.045(6) -0.009(4) -0.007(4) 0.010(4)
C11 0.041(5) 0.031(5) 0.055(6) 0.002(5) -0.021(5) -0.002(4)
C12 0.047(6) 0.032(5) 0.041(5) -0.001(4) -0.011(4) 0.002(4)
C13 0.039(5) 0.030(5) 0.026(5) -0.002(4) 0.000(4) -0.004(4)
C14 0.025(4) 0.031(5) 0.030(5) -0.005(4) -0.011(4) 0.001(4)
C15 0.034(5) 0.025(5) 0.040(5) 0.004(4) 0.010(4) 0.001(4)
C16 0.032(5) 0.037(5) 0.035(5) 0.005(4) -0.005(4) -0.006(4)
C17 0.031(5) 0.042(6) 0.050(6) 0.014(5) 0.003(4) 0.001(4)
C18 0.036(5) 0.036(5) 0.029(5) 0.000(4) -0.006(4) 0.012(4)
C19 0.026(4) 0.033(5) 0.029(5) 0.005(4) -0.008(4) 0.002(3)
C20 0.033(5) 0.025(4) 0.030(5) -0.004(4) -0.004(4) -0.003(4)
C21 0.037(5) 0.028(5) 0.025(4) -0.006(4) -0.003(4) 0.001(4)
C22 0.031(5) 0.024(4) 0.030(5) -0.004(4) 0.000(4) -0.002(3)
C23 0.034(5) 0.033(5) 0.031(5) 0.006(4) -0.005(4) 0.002(4)
C24 0.045(6) 0.040(5) 0.032(5) 0.003(5) -0.003(4) -0.002(4)
C25 0.049(6) 0.053(6) 0.036(5) 0.004(5) 0.000(5) -0.014(5)
C26 0.048(6) 0.036(5) 0.034(5) 0.010(4) -0.002(5) -0.009(5)
C27 0.030(5) 0.025(5) 0.040(5) -0.004(4) 0.005(4) -0.004(4)
C28 0.039(6) 0.038(5) 0.037(5) 0.003(4) 0.003(4) -0.002(4)
C29 0.044(6) 0.036(5) 0.043(6) 0.010(4) -0.001(5) 0.005(4)
C30 0.040(5) 0.039(5) 0.039(5) 0.001(4) -0.004(4) 0.002(4)
C31 0.044(5) 0.029(5) 0.024(4) 0.005(4) 0.001(4) -0.003(4)
C32 0.041(5) 0.022(4) 0.034(5) -0.001(4) -0.005(4) -0.002(4)
C33 0.034(5) 0.030(5) 0.029(5) 0.004(4) 0.003(4) -0.002(4)
C34 0.034(5) 0.038(5) 0.030(5) -0.008(4) -0.009(4) -0.002(4)
C35 0.045(6) 0.031(5) 0.033(5) 0.011(4) -0.006(4) -0.011(4)
C36 0.039(6) 0.049(6) 0.035(5) 0.001(5) 0.001(4) -0.005(4)
C37 0.038(5) 0.038(5) 0.030(5) -0.005(4) 0.002(4) 0.007(4)
C38 0.047(6) 0.028(5) 0.031(5) -0.003(4) -0.001(4) 0.006(4)

loop_
_atom_type_symbol
_atom_type_description
_atom_type_scat_dispersion_real
_atom_type_scat_dispersion_imag
_atom_type_scat_source
C C 0.0181 0.0091 'International Tables Vol C Tables 4.2.6.8 and 6.1.1.4'
H H 0.0000 0.0000 'International Tables Vol C Tables 4.2.6.8 and 6.1.1.4'
N N 0.0311 0.0180 'International Tables Vol C Tables 4.2.6.8 and 6.1.1.4'
O O 0.0492 0.0322 'International Tables Vol C Tables 4.2.6.8 and 6.1.1.4'

loop_
_geom_angle_atom_site_label_1
_geom_angle_atom_site_label_2
_geom_angle_atom_site_label_3
_geom_angle
_geom_angle_site_symmetry_1
_geom_angle_site_symmetry_3
_geom_angle_publ_flag
C7 O1 C4 105.4(7) . . ?
C23 O2 C26 106.3(7) . . ?
C1 N1 C2 105.4(7) . . ?
C1 N2 C3 108.8(8) . . ?
C1 N2 H2 125(6) . . ?
C3 N2 H2 126(6) . . ?
C20 N3 C21 105.6(8) . . ?
C20 N4 C22 107.2(8) . . ?
C20 N4 H4 130(7) . . ?
C22 N4 H4 122(7) . . ?
N2 C1 N1 111.5(8) . . ?
N2 C1 C4 125.7(8) . . ?
N1 C1 C4 122.6(8) . . ?
C3 C2 N1 108.2(7) . . ?
C3 C2 C8 131.2(8) . . ?
N1 C2 C8 120.6(7) . . ?
N2 C3 C2 106.1(8) . . ?
N2 C3 C14 120.9(8) . . ?
C2 C3 C14 132.8(8) . . ?
C5 C4 O1 111.5(8) . . ?
C5 C4 C1 133.7(9) . . ?
O1 C4 C1 114.7(8) . . ?
C4 C5 C6 106.0(9) . . ?
C4 C5 H5 127.0 . . ?
C6 C5 H5 127.0 . . ?
C7 C6 C5 106.7(9) . . ?
C7 C6 H6 126.7 . . ?
C5 C6 H6 126.7 . . ?
C6 C7 O1 110.4(9) . . ?
C6 C7 H7 124.8 . . ?
O1 C7 H7 124.8 . . ?
C13 C8 C9 118.6(8) . . ?
C13 C8 C2 122.4(8) . . ?
C9 C8 C2 119.0(8) . . ?
C10 C9 C8 119.9(9) . . ?
C10 C9 H9 120.0 . . ?
C8 C9 H9 120.0 . . ?
C9 C10 C11 121.1(9) . . ?
C9 C10 H10 119.5 . . ?
C11 C10 H10 119.5 . . ?
C10 C11 C12 118.9(9) . . ?
C10 C11 H11 120.6 . . ?
C12 C11 H11 120.6 . . ?
C13 C12 C11 120.6(9) . . ?
C13 C12 H12 119.7 . . ?
C11 C12 H12 119.7 . . ?
C12 C13 C8 121.0(9) . . ?
C12 C13 H13 119.5 . . ?
C8 C13 H13 119.5 . . ?
C19 C14 C15 117.8(8) . . ?
C19 C14 C3 120.6(8) . . ?
C15 C14 C3 121.5(8) . . ?
C16 C15 C14 121.2(9) . . ?
C16 C15 H15 119.4 . . ?
C14 C15 H15 119.4 . . ?
C15 C16 C17 120.2(9) . . ?
C15 C16 H16 119.9 . . ?
C17 C16 H16 119.9 . . ?
C16 C17 C18 120.1(9) . . ?
C16 C17 H17 120.0 . . ?
C18 C17 H17 120.0 . . ?
C17 C18 C19 119.7(9) . . ?
C17 C18 H18 120.1 . . ?
C19 C18 H18 120.1 . . ?
C18 C19 C14 120.9(8) . . ?
C18 C19 H19 119.6 . . ?
C14 C19 H19 119.6 . . ?
N3 C20 N4 111.8(8) . . ?
N3 C20 C23 124.2(8) . . ?
N4 C20 C23 124.0(8) . . ?
N3 C21 C22 110.1(8) . . ?
N3 C21 C27 118.0(8) . . ?
C22 C21 C27 131.9(8) . . ?
N4 C22 C21 105.3(8) . . ?
N4 C22 C33 121.3(8) . . ?
C21 C22 C33 133.4(8) . . ?
O2 C23 C24 109.8(8) . . ?
O2 C23 C20 118.2(8) . . ?
C24 C23 C20 131.9(9) . . ?
C23 C24 C25 106.5(9) . . ?
C23 C24 H24 126.8 . . ?
C25 C24 H24 126.8 . . ?
C26 C25 C24 106.1(9) . . ?
C26 C25 H25 126.9 . . ?
C24 C25 H25 126.9 . . ?
C25 C26 O2 111.3(9) . . ?
C25 C26 H26 124.3 . . ?
O2 C26 H26 124.3 . . ?
C28 C27 C32 118.4(9) . . ?
C28 C27 C21 119.7(8) . . ?
C32 C27 C21 121.9(8) . . ?
C27 C28 C29 122.8(9) . . ?
C27 C28 H28 118.6 . . ?
C29 C28 H28 118.6 . . ?
C28 C29 C30 118.1(9) . . ?
C28 C29 H29 121.0 . . ?
C30 C29 H29 121.0 . . ?
C31 C30 C29 119.9(9) . . ?
C31 C30 H30 120.0 . . ?
C29 C30 H30 120.0 . . ?
C30 C31 C32 120.1(8) . . ?
C30 C31 H31 120.0 . . ?
C32 C31 H31 120.0 . . ?
C27 C32 C31 120.7(9) . . ?
C27 C32 H32 119.7 . . ?
C31 C32 H32 119.7 . . ?
C38 C33 C34 118.6(8) . . ?
C38 C33 C22 120.8(8) . . ?
C34 C33 C22 120.5(8) . . ?
C35 C34 C33 119.8(9) . . ?
C35 C34 H34 120.1 . . ?
C33 C34 H34 120.1 . . ?
C34 C35 C36 121.2(9) . . ?
C34 C35 H35 119.4 . . ?
C36 C35 H35 119.4 . . ?
C35 C36 C37 118.7(9) . . ?
C35 C36 H36 120.6 . . ?
C37 C36 H36 120.6 . . ?
C38 C37 C36 120.8(9) . . ?
C38 C37 H37 119.6 . . ?
C36 C37 H37 119.6 . . ?
C37 C38 C33 120.8(8) . . ?
C37 C38 H38 119.6 . . ?
C33 C38 H38 119.6 . . ?

loop_
_geom_bond_atom_site_label_1
_geom_bond_atom_site_label_2
_geom_bond_distance
_geom_bond_site_symmetry_2
_geom_bond_publ_flag
O1 C7 1.371(12) . ?
O1 C4 1.377(10) . ?
O2 C23 1.368(11) . ?
O2 C26 1.372(11) . ?
N1 C1 1.339(11) . ?
N1 C2 1.398(11) . ?
N2 C1 1.332(12) . ?
N2 C3 1.361(12) . ?
N2 H2 0.91(10) . ?
N3 C20 1.324(12) . ?
N3 C21 1.374(11) . ?
N4 C20 1.362(12) . ?
N4 C22 1.380(12) . ?
N4 H4 0.90(11) . ?
C1 C4 1.458(12) . ?
C2 C3 1.395(12) . ?
C2 C8 1.474(12) . ?
C3 C14 1.461(12) . ?
C4 C5 1.323(13) . ?
C5 C6 1.435(15) . ?
C5 H5 0.9500 . ?
C6 C7 1.341(15) . ?
C6 H6 0.9500 . ?
C7 H7 0.9500 . ?
C8 C13 1.397(12) . ?
C8 C9 1.402(13) . ?
C9 C10 1.375(12) . ?
C9 H9 0.9500 . ?
C10 C11 1.389(14) . ?
C10 H10 0.9500 . ?
C11 C12 1.390(14) . ?
C11 H11 0.9500 . ?
C12 C13 1.367(13) . ?
C12 H12 0.9500 . ?
C13 H13 0.9500 . ?
C14 C19 1.397(12) . ?
C14 C15 1.408(12) . ?
C15 C16 1.369(13) . ?
C15 H15 0.9500 . ?
C16 C17 1.383(14) . ?
C16 H16 0.9500 . ?
C17 C18 1.386(13) . ?
C17 H17 0.9500 . ?
C18 C19 1.390(12) . ?
C18 H18 0.9500 . ?
C19 H19 0.9500 . ?
C20 C23 1.441(13) . ?
C21 C22 1.387(12) . ?
C21 C27 1.476(13) . ?
C22 C33 1.473(12) . ?
C23 C24 1.368(14) . ?
C24 C25 1.431(15) . ?
C24 H24 0.9500 . ?
C25 C26 1.339(15) . ?
C25 H25 0.9500 . ?
C26 H26 0.9500 . ?
C27 C28 1.378(13) . ?
C27 C32 1.392(13) . ?
C28 C29 1.386(13) . ?
C28 H28 0.9500 . ?
C29 C30 1.424(14) . ?
C29 H29 0.9500 . ?
C30 C31 1.376(13) . ?
C30 H30 0.9500 . ?
C31 C32 1.406(13) . ?
C31 H31 0.9500 . ?
C32 H32 0.9500 . ?
C33 C38 1.397(12) . ?
C33 C34 1.414(12) . ?
C34 C35 1.368(13) . ?
C34 H34 0.9500 . ?
C35 C36 1.392(14) . ?
C35 H35 0.9500 . ?
C36 C37 1.397(14) . ?
C36 H36 0.9500 . ?
C37 C38 1.360(13) . ?
C37 H37 0.9500 . ?
C38 H38 0.9500 . ?
